data_7205846
loop_
_publ_author_name
'Wang, Xin'
'Yao, Wei'
'Qi, Yan-Fei'
'Luo, Ming-Fa'
'Wang, Yong-Hui'
'Xie, Hong-Wei'
'Yu, Yang'
'Ma, Rui-Ying'
'Li, Yang-Guang'

_publ_section_title
;
 From ladder, net to framework: Coordination polymers based on
 Zn(ii)/Cd(ii) ions and mixed bicarboxyl- and bipyridine-containing
 linear ligands
;
_journal_issue 7
_journal_name_full CrystEngComm
_journal_page_first 2542
_journal_paper_doi 10.1039/c0ce00878h
_journal_volume 13
_journal_year 2011
_chemical_formula_sum 'C16 H22 Cd N2 O5'
_chemical_formula_weight 434.76
_chemical_name_systematic
;
?
;
_space_group_IT_number 13
_symmetry_cell_setting monoclinic
_symmetry_space_group_name_Hall '-P 2yc'
_symmetry_space_group_name_H-M 'P 1 2/c 1'
_atom_sites_solution_hydrogens geom
_atom_sites_solution_primary direct
_atom_sites_solution_secondary difmap
_audit_creation_method SHELXL-97
_cell_angle_alpha 90.00
_cell_angle_beta 108.49(3)
_cell_angle_gamma 90.00
_cell_formula_units_Z 4
_cell_length_a 16.910(3)
_cell_length_b 5.8674(12)
_cell_length_c 17.368(3)
_cell_measurement_temperature 150(2)
_cell_volume 1634.3(6)
_computing_structure_refinement 'SHELXL-97 (Sheldrick, 1997)'
_computing_structure_solution 'SHELXS-97 (Sheldrick, 1990)'
_diffrn_ambient_temperature 150(2)
_diffrn_detector_area_resol_mean 0.01
_diffrn_measured_fraction_theta_full 0.998
_diffrn_measured_fraction_theta_max 0.998
_diffrn_measurement_device_type 'Rigaku R-AXIS RAPID IP'
_diffrn_measurement_method Oscillation
_diffrn_radiation_monochromator graphite
_diffrn_radiation_source 'Rotation anode'
_diffrn_radiation_type MoK\a
_diffrn_radiation_wavelength 0.71073
_diffrn_reflns_av_R_equivalents 0.0460
_diffrn_reflns_av_sigmaI/netI 0.0394
_diffrn_reflns_limit_h_max 20
_diffrn_reflns_limit_h_min -20
_diffrn_reflns_limit_k_max 6
_diffrn_reflns_limit_k_min -6
_diffrn_reflns_limit_l_max 20
_diffrn_reflns_limit_l_min -20
_diffrn_reflns_number 11904
_diffrn_reflns_theta_full 25.00
_diffrn_reflns_theta_max 25.00
_diffrn_reflns_theta_min 3.12
_diffrn_standards_decay_% none
_diffrn_standards_interval_count 0
_diffrn_standards_interval_time 0
_diffrn_standards_number 0
_exptl_absorpt_coefficient_mu 1.366
_exptl_absorpt_correction_T_max 0.7911
_exptl_absorpt_correction_T_min 0.6928
_exptl_absorpt_correction_type multi-scan
_exptl_absorpt_process_details 'ABSCOR by T.Higashi 8 March, 1995'
_exptl_crystal_colour yellow
_exptl_crystal_density_diffrn 1.767
_exptl_crystal_density_method 'not measured'
_exptl_crystal_description block
_exptl_crystal_F_000 880
_exptl_crystal_size_max 0.29
_exptl_crystal_size_mid 0.26
_exptl_crystal_size_min 0.18
_refine_diff_density_max 0.742
_refine_diff_density_min -0.544
_refine_diff_density_rms 0.093
_refine_ls_extinction_coef 0.0020(2)
_refine_ls_extinction_method SHELXL
_refine_ls_goodness_of_fit_ref 1.098
_refine_ls_hydrogen_treatment constr
_refine_ls_matrix_type full
_refine_ls_number_parameters 218
_refine_ls_number_reflns 2867
_refine_ls_number_restraints 0
_refine_ls_restrained_S_all 1.098
_refine_ls_R_factor_all 0.0333
_refine_ls_R_factor_gt 0.0266
_refine_ls_shift/su_max 0.000
_refine_ls_shift/su_mean 0.000
_refine_ls_structure_factor_coef Fsqd
_refine_ls_weighting_details 'calc w=1/[\s^2^(Fo^2^)+(0.0270P)^2^+1.1372P] where P=(Fo^2^+2Fc^2^)/3'
_refine_ls_weighting_scheme calc
_refine_ls_wR_factor_gt 0.0644
_refine_ls_wR_factor_ref 0.0656
_reflns_number_gt 2486
_reflns_number_total 2867
_reflns_threshold_expression >2sigma(I)
_cod_data_source_file c0ce00878h.txt
_cod_data_source_block wx234-2
_cod_original_cell_volume 1634.3(5)
_cod_original_sg_symbol_H-M P2/c
_cod_database_code 7205846

loop_
_symmetry_equiv_pos_as_xyz
'x, y, z'
'-x, y, -z+1/2'
'-x, -y, -z'
'x, -y, z-1/2'

loop_
_atom_site_label
_atom_site_type_symbol
_atom_site_fract_x
_atom_site_fract_y
_atom_site_fract_z
_atom_site_U_iso_or_equiv
_atom_site_adp_type
_atom_site_occupancy
_atom_site_symmetry_multiplicity
_atom_site_calc_flag
_atom_site_refinement_flags
_atom_site_disorder_assembly
_atom_site_disorder_group
Cd1 Cd 1.0000 0.34807(5) 0.2500 0.01804(10) Uani 1 2 d S . .
Cd2 Cd 0.5000 0.45819(6) 0.2500 0.01775(10) Uani 1 2 d S . .
O1 O 0.56098(15) 0.7303(4) 0.19303(14) 0.0324(6) Uani 1 1 d . . .
O2 O 0.53650(14) 0.4056(4) 0.12723(13) 0.0273(5) Uani 1 1 d . . .
O1W O 0.93807(14) 0.0626(4) 0.29651(13) 0.0274(5) Uani 1 1 d . . .
O5 O 0.89092(13) 0.6203(4) 0.23966(13) 0.0264(5) Uani 1 1 d . . .
O6 O 0.90166(13) 0.4418(4) 0.13174(13) 0.0251(5) Uani 1 1 d . . .
N1 N 0.38220(14) 0.2520(5) 0.18599(14) 0.0207(5) Uani 1 1 d . . .
N3 N 0.08164(15) -0.0432(4) 0.05814(15) 0.0176(5) Uani 1 1 d . . .
C1 C 0.38567(19) 0.0575(6) 0.14797(19) 0.0234(7) Uani 1 1 d . . .
H1 H 0.4381 0.0075 0.1451 0.028 Uiso 1 1 calc R . .
C2 C 0.31581(18) -0.0755(5) 0.11229(18) 0.0212(7) Uani 1 1 d . . .
H2 H 0.3208 -0.2138 0.0858 0.025 Uiso 1 1 calc R . .
C3 C 0.23857(18) -0.0055(5) 0.11549(18) 0.0189(6) Uani 1 1 d . . .
C4 C 0.23509(18) 0.1990(6) 0.15512(19) 0.0232(7) Uani 1 1 d . . .
H4 H 0.1835 0.2547 0.1584 0.028 Uiso 1 1 calc R . .
C5 C 0.30786(18) 0.3190(6) 0.18952(19) 0.0225(7) Uani 1 1 d . . .
H5 H 0.3050 0.4568 0.2172 0.027 Uiso 1 1 calc R . .
C6 C 0.16371(19) -0.1591(6) 0.0802(2) 0.0242(7) Uani 1 1 d . . .
H6A H 0.1692 -0.2337 0.0310 0.029 Uiso 1 1 calc R . .
H6B H 0.1647 -0.2804 0.1201 0.029 Uiso 1 1 calc R . .
C8 C 0.01609(17) -0.2195(5) 0.03383(18) 0.0211(6) Uani 1 1 d . . .
H8A H 0.0229 -0.3272 0.0794 0.025 Uiso 1 1 calc R . .
H8B H 0.0221 -0.3064 -0.0129 0.025 Uiso 1 1 calc R . .
C11 C 0.06989(18) 0.1140(5) -0.01064(18) 0.0196(6) Uani 1 1 d . . .
H11A H 0.0766 0.0301 -0.0576 0.024 Uiso 1 1 calc R . .
H11B H 0.1127 0.2355 0.0045 0.024 Uiso 1 1 calc R . .
C19 C 0.56261(17) 0.6064(5) 0.13391(18) 0.0188(7) Uani 1 1 d . . .
C20 C 0.59395(17) 0.7088(5) 0.06812(17) 0.0186(6) Uani 1 1 d . . .
H20 H 0.5439 0.7672 0.0245 0.022 Uiso 1 1 calc R . .
C21 C 0.63433(18) 0.5283(5) 0.02899(18) 0.0201(7) Uani 1 1 d . . .
H21A H 0.5972 0.3938 0.0142 0.024 Uiso 1 1 calc R . .
H21B H 0.6412 0.5908 -0.0215 0.024 Uiso 1 1 calc R . .
C22 C 0.71925(18) 0.4546(5) 0.08620(18) 0.0188(6) Uani 1 1 d . . .
H22A H 0.7446 0.3433 0.0582 0.023 Uiso 1 1 calc R . .
H22B H 0.7118 0.3788 0.1344 0.023 Uiso 1 1 calc R . .
C23 C 0.77785(17) 0.6601(5) 0.11362(18) 0.0181(6) Uani 1 1 d . . .
H23 H 0.7847 0.7314 0.0639 0.022 Uiso 1 1 calc R . .
C24 C 0.73870(18) 0.8377(5) 0.15429(19) 0.0209(7) Uani 1 1 d . . .
H24A H 0.7757 0.9725 0.1688 0.025 Uiso 1 1 calc R . .
H24B H 0.7329 0.7736 0.2050 0.025 Uiso 1 1 calc R . .
C25 C 0.65243(18) 0.9116(5) 0.09784(19) 0.0211(7) Uani 1 1 d . . .
H25A H 0.6270 1.0187 0.1273 0.025 Uiso 1 1 calc R . .
H25B H 0.6593 0.9930 0.0504 0.025 Uiso 1 1 calc R . .
C26 C 0.86246(17) 0.5729(5) 0.16477(18) 0.0190(6) Uani 1 1 d . . .

loop_
_atom_site_aniso_label
_atom_site_aniso_U_11
_atom_site_aniso_U_22
_atom_site_aniso_U_33
_atom_site_aniso_U_23
_atom_site_aniso_U_13
_atom_site_aniso_U_12
Cd1 0.01353(15) 0.01890(18) 0.02020(17) 0.000 0.00324(12) 0.000
Cd2 0.01194(15) 0.02201(19) 0.01911(17) 0.000 0.00466(12) 0.000
O1 0.0453(14) 0.0248(13) 0.0372(13) -0.0065(11) 0.0276(11) -0.0034(12)
O2 0.0316(12) 0.0275(13) 0.0246(12) 0.0000(10) 0.0114(10) -0.0093(11)
O1W 0.0348(12) 0.0248(13) 0.0263(12) -0.0026(10) 0.0148(10) -0.0092(11)
O5 0.0227(11) 0.0273(13) 0.0241(12) -0.0046(10) 0.0003(9) 0.0050(10)
O6 0.0191(10) 0.0313(13) 0.0245(11) -0.0003(10) 0.0062(9) 0.0090(10)
N1 0.0185(12) 0.0256(15) 0.0182(12) -0.0006(12) 0.0058(10) -0.0016(12)
N3 0.0147(11) 0.0164(14) 0.0213(13) -0.0030(11) 0.0052(10) -0.0051(11)
C1 0.0178(15) 0.0284(19) 0.0251(16) 0.0036(14) 0.0084(13) 0.0042(14)
C2 0.0234(15) 0.0183(16) 0.0216(16) 0.0000(13) 0.0065(12) 0.0040(14)
C3 0.0165(14) 0.0205(17) 0.0181(15) 0.0022(13) 0.0030(11) -0.0011(13)
C4 0.0153(14) 0.0247(18) 0.0304(17) -0.0039(14) 0.0082(12) 0.0002(14)
C5 0.0207(15) 0.0231(17) 0.0246(16) -0.0068(14) 0.0084(12) -0.0040(13)
C6 0.0201(15) 0.0207(17) 0.0315(17) -0.0053(14) 0.0079(13) -0.0017(14)
C8 0.0211(14) 0.0189(17) 0.0235(15) 0.0000(13) 0.0074(12) -0.0051(14)
C11 0.0186(14) 0.0200(17) 0.0210(15) -0.0028(13) 0.0073(12) -0.0089(13)
C19 0.0103(13) 0.0219(17) 0.0229(16) 0.0055(13) 0.0032(11) 0.0038(13)
C20 0.0138(13) 0.0204(17) 0.0198(14) 0.0006(13) 0.0028(11) -0.0012(13)
C21 0.0173(14) 0.0238(17) 0.0181(15) -0.0015(13) 0.0040(12) -0.0017(13)
C22 0.0169(14) 0.0200(17) 0.0204(15) -0.0008(13) 0.0071(12) 0.0005(13)
C23 0.0146(14) 0.0184(16) 0.0203(15) 0.0004(13) 0.0044(11) -0.0023(13)
C24 0.0192(15) 0.0164(16) 0.0258(16) -0.0017(13) 0.0054(12) -0.0019(13)
C25 0.0192(15) 0.0174(16) 0.0275(17) 0.0051(14) 0.0085(13) 0.0026(13)
C26 0.0157(14) 0.0161(16) 0.0245(16) 0.0051(13) 0.0052(12) 0.0003(13)

loop_
_atom_type_symbol
_atom_type_description
_atom_type_scat_dispersion_real
_atom_type_scat_dispersion_imag
_atom_type_scat_source
C C 0.0033 0.0016 'International Tables Vol C Tables 4.2.6.8 and 6.1.1.4'
Cd Cd -0.8075 1.2024 'International Tables Vol C Tables 4.2.6.8 and 6.1.1.4'
N N 0.0061 0.0033 'International Tables Vol C Tables 4.2.6.8 and 6.1.1.4'
O O 0.0106 0.0060 'International Tables Vol C Tables 4.2.6.8 and 6.1.1.4'
H H 0.0000 0.0000 'International Tables Vol C Tables 4.2.6.8 and 6.1.1.4'

loop_
_geom_angle_atom_site_label_1
_geom_angle_atom_site_label_2
_geom_angle_atom_site_label_3
_geom_angle
_geom_angle_site_symmetry_1
_geom_angle_site_symmetry_3
_geom_angle_publ_flag
O1W Cd1 O1W 84.13(12) . 2_755 ?
O1W Cd1 O6 98.42(8) . 2_755 ?
O1W Cd1 O6 102.38(8) 2_755 2_755 ?
O1W Cd1 O6 102.38(8) . . ?
O1W Cd1 O6 98.42(8) 2_755 . ?
O6 Cd1 O6 151.86(12) 2_755 . ?
O1W Cd1 O5 154.03(8) . 2_755 ?
O1W Cd1 O5 95.04(8) 2_755 2_755 ?
O6 Cd1 O5 56.28(8) 2_755 2_755 ?
O6 Cd1 O5 103.41(8) . 2_755 ?
O1W Cd1 O5 95.04(8) . . ?
O1W Cd1 O5 154.03(8) 2_755 . ?
O6 Cd1 O5 103.41(8) 2_755 . ?
O6 Cd1 O5 56.28(8) . . ?
O5 Cd1 O5 96.69(11) 2_755 . ?
O1W Cd1 C26 126.07(9) . 2_755 ?
O1W Cd1 C26 98.24(9) 2_755 2_755 ?
O6 Cd1 C26 28.14(9) 2_755 2_755 ?
O6 Cd1 C26 129.95(9) . 2_755 ?
O5 Cd1 C26 28.24(8) 2_755 2_755 ?
O5 Cd1 C26 103.04(8) . 2_755 ?
O1W Cd1 C26 98.24(9) . . ?
O1W Cd1 C26 126.07(9) 2_755 . ?
O6 Cd1 C26 129.95(9) 2_755 . ?
O6 Cd1 C26 28.14(9) . . ?
O5 Cd1 C26 103.04(8) 2_755 . ?
O5 Cd1 C26 28.24(8) . . ?
C26 Cd1 C26 120.92(13) 2_755 . ?
O1 Cd2 O1 91.53(12) 2_655 . ?
O1 Cd2 N1 97.84(9) 2_655 . ?
O1 Cd2 N1 126.82(9) . . ?
O1 Cd2 N1 126.82(9) 2_655 2_655 ?
O1 Cd2 N1 97.84(9) . 2_655 ?
N1 Cd2 N1 116.35(14) . 2_655 ?
O1 Cd2 O2 55.42(8) 2_655 2_655 ?
O1 Cd2 O2 138.21(8) . 2_655 ?
N1 Cd2 O2 86.26(8) . 2_655 ?
N1 Cd2 O2 86.02(8) 2_655 2_655 ?
O1 Cd2 O2 138.21(8) 2_655 . ?
O1 Cd2 O2 55.42(8) . . ?
N1 Cd2 O2 86.02(8) . . ?
N1 Cd2 O2 86.26(8) 2_655 . ?
O2 Cd2 O2 165.34(11) 2_655 . ?
O1 Cd2 C19 27.85(9) 2_655 2_655 ?
O1 Cd2 C19 115.79(9) . 2_655 ?
N1 Cd2 C19 92.63(9) . 2_655 ?
N1 Cd2 C19 107.08(9) 2_655 2_655 ?
O2 Cd2 C19 27.58(9) 2_655 2_655 ?
O2 Cd2 C19 165.59(9) . 2_655 ?
O1 Cd2 C19 115.79(9) 2_655 . ?
O1 Cd2 C19 27.85(9) . . ?
N1 Cd2 C19 107.08(9) . . ?
N1 Cd2 C19 92.63(9) 2_655 . ?
O2 Cd2 C19 165.59(9) 2_655 . ?
O2 Cd2 C19 27.58(9) . . ?
C19 Cd2 C19 142.44(14) 2_655 . ?
C19 O1 Cd2 94.50(19) . . ?
C19 O2 Cd2 88.81(18) . . ?
C26 O5 Cd1 87.89(18) . . ?
C26 O6 Cd1 94.36(18) . . ?
C1 N1 C5 117.7(3) . . ?
C1 N1 Cd2 121.7(2) . . ?
C5 N1 Cd2 120.5(2) . . ?
C11 N3 C8 108.1(2) . . ?
C11 N3 C6 111.8(2) . . ?
C8 N3 C6 108.0(2) . . ?
N1 C1 C2 122.7(3) . . ?
N1 C1 H1 118.7 . . ?
C2 C1 H1 118.7 . . ?
C3 C2 C1 119.7(3) . . ?
C3 C2 H2 120.2 . . ?
C1 C2 H2 120.2 . . ?
C2 C3 C4 117.5(3) . . ?
C2 C3 C6 118.9(3) . . ?
C4 C3 C6 123.4(3) . . ?
C5 C4 C3 118.8(3) . . ?
C5 C4 H4 120.6 . . ?
C3 C4 H4 120.6 . . ?
N1 C5 C4 123.6(3) . . ?
N1 C5 H5 118.2 . . ?
C4 C5 H5 118.2 . . ?
N3 C6 C3 115.2(3) . . ?
N3 C6 H6A 108.5 . . ?
C3 C6 H6A 108.5 . . ?
N3 C6 H6B 108.5 . . ?
C3 C6 H6B 108.5 . . ?
H6A C6 H6B 107.5 . . ?
N3 C8 C11 111.1(3) . 3 ?
N3 C8 H8A 109.4 . . ?
C11 C8 H8A 109.4 3 . ?
N3 C8 H8B 109.4 . . ?
C11 C8 H8B 109.4 3 . ?
H8A C8 H8B 108.0 . . ?
N3 C11 C8 110.1(2) . 3 ?
N3 C11 H11A 109.6 . . ?
C8 C11 H11A 109.6 3 . ?
N3 C11 H11B 109.6 . . ?
C8 C11 H11B 109.6 3 . ?
H11A C11 H11B 108.2 . . ?
O2 C19 O1 121.3(3) . . ?
O2 C19 C20 119.8(3) . . ?
O1 C19 C20 118.9(3) . . ?
O2 C19 Cd2 63.61(16) . . ?
O1 C19 Cd2 57.65(16) . . ?
C20 C19 Cd2 175.2(2) . . ?
C19 C20 C25 113.2(3) . . ?
C19 C20 C21 111.7(3) . . ?
C25 C20 C21 110.9(2) . . ?
C19 C20 H20 106.9 . . ?
C25 C20 H20 106.9 . . ?
C21 C20 H20 106.9 . . ?
C22 C21 C20 111.5(2) . . ?
C22 C21 H21A 109.3 . . ?
C20 C21 H21A 109.3 . . ?
C22 C21 H21B 109.3 . . ?
C20 C21 H21B 109.3 . . ?
H21A C21 H21B 108.0 . . ?
C21 C22 C23 111.1(3) . . ?
C21 C22 H22A 109.4 . . ?
C23 C22 H22A 109.4 . . ?
C21 C22 H22B 109.4 . . ?
C23 C22 H22B 109.4 . . ?
H22A C22 H22B 108.0 . . ?
C26 C23 C24 115.3(2) . . ?
C26 C23 C22 108.3(2) . . ?
C24 C23 C22 110.4(2) . . ?
C26 C23 H23 107.5 . . ?
C24 C23 H23 107.5 . . ?
C22 C23 H23 107.5 . . ?
C23 C24 C25 111.1(2) . . ?
C23 C24 H24A 109.4 . . ?
C25 C24 H24A 109.4 . . ?
C23 C24 H24B 109.4 . . ?
C25 C24 H24B 109.4 . . ?
H24A C24 H24B 108.0 . . ?
C20 C25 C24 112.1(3) . . ?
C20 C25 H25A 109.2 . . ?
C24 C25 H25A 109.2 . . ?
C20 C25 H25B 109.2 . . ?
C24 C25 H25B 109.2 . . ?
H25A C25 H25B 107.9 . . ?
O6 C26 O5 121.1(3) . . ?
O6 C26 C23 118.2(3) . . ?
O5 C26 C23 120.6(3) . . ?
O6 C26 Cd1 57.50(15) . . ?
O5 C26 Cd1 63.87(15) . . ?
C23 C26 Cd1 170.2(2) . . ?

loop_
_geom_bond_atom_site_label_1
_geom_bond_atom_site_label_2
_geom_bond_distance
_geom_bond_site_symmetry_2
_geom_bond_publ_flag
Cd1 O1W 2.257(2) . ?
Cd1 O1W 2.257(2) 2_755 ?
Cd1 O6 2.263(2) 2_755 ?
Cd1 O6 2.263(2) . ?
Cd1 O5 2.404(2) 2_755 ?
Cd1 O5 2.404(2) . ?
Cd1 C26 2.675(3) 2_755 ?
Cd1 C26 2.675(3) . ?
Cd2 O1 2.289(2) 2_655 ?
Cd2 O1 2.289(2) . ?
Cd2 N1 2.294(3) . ?
Cd2 N1 2.294(3) 2_655 ?
Cd2 O2 2.420(2) 2_655 ?
Cd2 O2 2.420(2) . ?
Cd2 C19 2.701(3) 2_655 ?
Cd2 C19 2.701(3) . ?
O1 C19 1.266(4) . ?
O2 C19 1.251(4) . ?
O5 C26 1.267(4) . ?
O6 C26 1.265(4) . ?
N1 C1 1.329(4) . ?
N1 C5 1.337(4) . ?
N3 C11 1.472(4) . ?
N3 C8 1.477(4) . ?
N3 C6 1.483(4) . ?
C1 C2 1.387(5) . ?
C1 H1 0.9500 . ?
C2 C3 1.387(4) . ?
C2 H2 0.9500 . ?
C3 C4 1.394(5) . ?
C3 C6 1.516(4) . ?
C4 C5 1.379(4) . ?
C4 H4 0.9500 . ?
C5 H5 0.9500 . ?
C6 H6A 0.9900 . ?
C6 H6B 0.9900 . ?
C8 C11 1.513(4) 3 ?
C8 H8A 0.9900 . ?
C8 H8B 0.9900 . ?
C11 C8 1.513(4) 3 ?
C11 H11A 0.9900 . ?
C11 H11B 0.9900 . ?
C19 C20 1.527(4) . ?
C20 C25 1.528(4) . ?
C20 C21 1.531(4) . ?
C20 H20 1.0000 . ?
C21 C22 1.527(4) . ?
C21 H21A 0.9900 . ?
C21 H21B 0.9900 . ?
C22 C23 1.537(4) . ?
C22 H22A 0.9900 . ?
C22 H22B 0.9900 . ?
C23 C26 1.514(4) . ?
C23 C24 1.523(4) . ?
C23 H23 1.0000 . ?
C24 C25 1.539(4) . ?
C24 H24A 0.9900 . ?
C24 H24B 0.9900 . ?
C25 H25A 0.9900 . ?
C25 H25B 0.9900 . ?
